data_7040036
loop_
_publ_author_name
'Corona, Teresa'
'Company, Anna'

_publ_section_title
;
 Nitrous oxide activation by a cobalt(ii) complex for aldehyde oxidation
 under mild conditions.
;
_journal_issue 37
_journal_name_full 'Dalton transactions (Cambridge, England : 2003)'
_journal_page_first 14530
_journal_page_last 14533
_journal_paper_doi 10.1039/c6dt01704e
_journal_volume 45
_journal_year 2016
_chemical_formula_moiety 'C18 H23 Co N4 O4, H2 O'
_chemical_formula_sum 'C18 H25 Co N4 O5'
_chemical_formula_weight 436.35
_space_group_crystal_system triclinic
_space_group_IT_number 2
_space_group_name_Hall '-P 1'
_space_group_name_H-M_alt 'P -1'
_symmetry_space_group_name_Hall '-P 1'
_symmetry_space_group_name_H-M 'P -1'
_atom_sites_solution_hydrogens mixed
_audit_creation_method SHELXL-2014/7
_audit_update_record
;
2016-07-08 deposited with the CCDC.
2016-07-18 downloaded from the CCDC.
;
_cell_angle_alpha 92.10(3)
_cell_angle_beta 102.94(3)
_cell_angle_gamma 105.15(3)
_cell_formula_units_Z 2
_cell_length_a 8.001(15)
_cell_length_b 9.657(19)
_cell_length_c 12.97(2)
_cell_measurement_reflns_used 1218
_cell_measurement_temperature 100(2)
_cell_measurement_theta_max 24.49
_cell_measurement_theta_min 2.20
_cell_volume 938(3)
_computing_cell_refinement 'Bruker SMART'
_computing_data_collection 'Bruker SMART'
_computing_data_reduction 'Bruker SAINT'
_computing_molecular_graphics 'Bruker SHELXTL'
_computing_publication_material 'Bruker SHELXTL'
_computing_structure_refinement 'SHELXL-2014/7 (Sheldrick, 2014)'
_computing_structure_solution 'Bruker SHELXTL'
_diffrn_ambient_temperature 100(2)
_diffrn_measured_fraction_theta_full 0.976
_diffrn_measured_fraction_theta_max 0.859
_diffrn_measurement_device_type 'CCD area detector'
_diffrn_measurement_method 'phi and omega scans'
_diffrn_radiation_monochromator graphite
_diffrn_radiation_source 'fine-focus sealed tube'
_diffrn_radiation_type MoK\a
_diffrn_radiation_wavelength 0.71073
_diffrn_reflns_av_R_equivalents 0.0667
_diffrn_reflns_av_unetI/netI 0.1313
_diffrn_reflns_Laue_measured_fraction_full 0.976
_diffrn_reflns_Laue_measured_fraction_max 0.859
_diffrn_reflns_limit_h_max 10
_diffrn_reflns_limit_h_min -9
_diffrn_reflns_limit_k_max 12
_diffrn_reflns_limit_k_min -11
_diffrn_reflns_limit_l_max 15
_diffrn_reflns_limit_l_min -16
_diffrn_reflns_number 5488
_diffrn_reflns_point_group_measured_fraction_full 0.976
_diffrn_reflns_point_group_measured_fraction_max 0.859
_diffrn_reflns_theta_full 25.242
_diffrn_reflns_theta_max 28.389
_diffrn_reflns_theta_min 1.619
_exptl_absorpt_coefficient_mu 0.954
_exptl_absorpt_correction_T_max 1.0
_exptl_absorpt_correction_T_min 0.298558
_exptl_absorpt_correction_type empirical
_exptl_absorpt_process_details 'SADABS v2.10 BRUKER 2001'
_exptl_crystal_colour violet
_exptl_crystal_density_diffrn 1.545
_exptl_crystal_description plate
_exptl_crystal_F_000 456
_exptl_crystal_size_max 0.20
_exptl_crystal_size_mid 0.15
_exptl_crystal_size_min 0.08
_refine_diff_density_max 1.339
_refine_diff_density_min -0.811
_refine_diff_density_rms 0.124
_refine_ls_extinction_method none
_refine_ls_goodness_of_fit_ref 1.019
_refine_ls_hydrogen_treatment mixed
_refine_ls_matrix_type full
_refine_ls_number_parameters 305
_refine_ls_number_reflns 4040
_refine_ls_number_restraints 3
_refine_ls_restrained_S_all 1.019
_refine_ls_R_factor_all 0.1047
_refine_ls_R_factor_gt 0.0730
_refine_ls_shift/su_max 0.000
_refine_ls_shift/su_mean 0.000
_refine_ls_structure_factor_coef Fsqd
_refine_ls_weighting_details 'w=1/[\s^2^(Fo^2^)+(0.0861P)^2^] where P=(Fo^2^+2Fc^2^)/3'
_refine_ls_weighting_scheme calc
_refine_ls_wR_factor_gt 0.1763
_refine_ls_wR_factor_ref 0.1980
_reflns_Friedel_coverage 0.000
_reflns_number_gt 2798
_reflns_number_total 4040
_reflns_threshold_expression 'I > 2\s(I)'
_cod_data_source_file c6dt01704e2.cif
_cod_data_source_block tcl3p50violet
_cod_depositor_comments 'Adding full bibliography for 7040035--7040036.cif.'
_cod_database_code 7040036
_shelx_shelxl_version_number 2014/7
_shelx_space_group_comment
;
The symmetry employed for this shelxl refinement is uniquely defined
by the following loop, which should always be used as a source of
symmetry information in preference to the above space-group names.
They are only intended as comments.
;

loop_
_space_group_symop_operation_xyz
'x, y, z'
'-x, -y, -z'

loop_
_atom_site_label
_atom_site_type_symbol
_atom_site_fract_x
_atom_site_fract_y
_atom_site_fract_z
_atom_site_U_iso_or_equiv
_atom_site_adp_type
_atom_site_occupancy
_atom_site_site_symmetry_order
_atom_site_calc_flag
_atom_site_refinement_flags_posn
_atom_site_refinement_flags_adp
_atom_site_refinement_flags_occupancy
_atom_site_disorder_assembly
_atom_site_disorder_group
Co1 Co 0.87981(8) 0.28109(7) 0.20379(5) 0.0233(2) Uani 1 1 d . . . . .
O1 O 1.3025(5) 0.5544(4) 0.4051(3) 0.0313(8) Uani 1 1 d . . . . .
O2 O 0.7141(5) -0.1356(4) 0.2584(3) 0.0347(9) Uani 1 1 d . . . . .
O3 O 0.7482(5) 0.3554(4) 0.0873(3) 0.0314(8) Uani 1 1 d . . . . .
O4 O 1.0380(4) 0.2392(4) 0.1236(3) 0.0247(7) Uani 1 1 d . . . . .
N1 N 1.0219(5) 0.2078(4) 0.3091(3) 0.0211(8) Uani 1 1 d . . . . .
N2 N 1.0437(5) 0.4615(4) 0.2709(3) 0.0250(9) Uani 1 1 d . . . . .
N3 N 0.7315(12) 0.3646(10) 0.2796(7) 0.021(2) Uani 0.517(10) 1 d D . P A 1
N3' N 0.6893(12) 0.2872(11) 0.2811(7) 0.021(2) Uani 0.483(10) 1 d D . P A 2
N4 N 0.7323(5) 0.0841(5) 0.1830(3) 0.0282(10) Uani 1 1 d . . . . .
C1 C 0.9786(6) 0.0630(5) 0.3139(4) 0.0231(10) Uani 1 1 d . . . . .
C2 C 1.0946(7) 0.0035(6) 0.3827(4) 0.0289(11) Uani 1 1 d . . . . .
H2A H 1.0672 -0.0955 0.3867 0.035 Uiso 1 1 calc R U . . .
C3 C 1.2512(7) 0.0942(5) 0.4451(4) 0.0253(11) Uani 1 1 d . . . . .
H3A H 1.3296 0.0562 0.4921 0.030 Uiso 1 1 calc R U . . .
C4 C 1.2921(6) 0.2432(5) 0.4375(4) 0.0225(10) Uani 1 1 d . . . . .
H4A H 1.3963 0.3048 0.4801 0.027 Uiso 1 1 calc R U . . .
C5 C 1.1749(6) 0.2977(5) 0.3656(4) 0.0224(10) Uani 1 1 d . . . . .
C6 C 1.1832(7) 0.4538(5) 0.3487(4) 0.0241(10) Uani 1 1 d . . . . .
C8 C 0.9740(7) 0.5874(6) 0.2777(5) 0.0318(12) Uani 1 1 d . . . . .
H8A H 0.9885 0.6433 0.2181 0.038 Uiso 0.517(10) 1 d R U P A 1
H8B H 1.0360 0.6489 0.3433 0.038 Uiso 0.517(10) 1 d R U P A 1
H8C H 0.9340 0.6124 0.2073 0.038 Uiso 0.483(10) 1 d R U P A 2
H8D H 1.0694 0.6675 0.3162 0.038 Uiso 0.483(10) 1 d R U P A 2
C9 C 0.7769(14) 0.5238(10) 0.2737(9) 0.022(2) Uani 0.517(10) 1 d D . P A 1
H9A H 0.7476 0.5694 0.3325 0.026 Uiso 0.517(10) 1 calc R U P A 1
H9B H 0.7056 0.5441 0.2081 0.026 Uiso 0.517(10) 1 calc R U P A 1
C10 C 0.7683(14) 0.3406(14) 0.3951(8) 0.031(3) Uani 0.517(10) 1 d . . P A 1
H10A H 0.6896 0.3762 0.4282 0.046 Uiso 0.517(10) 1 calc R U P A 1
H10B H 0.8898 0.3909 0.4293 0.046 Uiso 0.517(10) 1 calc R U P A 1
H10C H 0.7491 0.2394 0.4019 0.046 Uiso 0.517(10) 1 calc R U P A 1
C11 C 0.5347(11) 0.3066(10) 0.2307(7) 0.020(2) Uani 0.517(10) 1 d . . P A 1
H11A H 0.5087 0.3403 0.1609 0.024 Uiso 0.517(10) 1 calc R U P A 1
H11B H 0.4708 0.3464 0.2740 0.024 Uiso 0.517(10) 1 calc R U P A 1
C12 C 0.4619(15) 0.1387(12) 0.2187(10) 0.026(3) Uani 0.517(10) 1 d . . P A 1
H12A H 0.4857 0.1050 0.2886 0.031 Uiso 0.517(10) 1 calc R U P A 1
H12B H 0.3335 0.1126 0.1912 0.031 Uiso 0.517(10) 1 calc R U P A 1
C9' C 0.8250(15) 0.5600(11) 0.3307(11) 0.027(3) Uani 0.483(10) 1 d D . P A 2
H9'A H 0.7865 0.6471 0.3327 0.032 Uiso 0.483(10) 1 calc R U P A 2
H9'B H 0.8714 0.5444 0.4038 0.032 Uiso 0.483(10) 1 calc R U P A 2
C10' C 0.7337(15) 0.2486(13) 0.3919(7) 0.017(2) Uani 0.483(10) 1 d . . P A 2
H10D H 0.6428 0.2584 0.4267 0.026 Uiso 0.483(10) 1 calc R U P A 2
H10E H 0.8466 0.3119 0.4298 0.026 Uiso 0.483(10) 1 calc R U P A 2
H10F H 0.7403 0.1508 0.3907 0.026 Uiso 0.483(10) 1 calc R U P A 2
C11' C 0.6590(14) 0.4337(12) 0.2833(8) 0.026(3) Uani 0.483(10) 1 d D . P A 2
H11C H 0.5709 0.4340 0.3239 0.031 Uiso 0.483(10) 1 calc R U P A 2
H11D H 0.6087 0.4504 0.2111 0.031 Uiso 0.483(10) 1 calc R U P A 2
C12' C 0.5138(17) 0.1816(15) 0.2216(12) 0.0293(11) Uani 0.483(10) 1 d D . P A 2
H12C H 0.4402 0.2343 0.1792 0.035 Uiso 0.483(10) 1 calc R U P A 2
H12D H 0.4509 0.1363 0.2728 0.035 Uiso 0.483(10) 1 calc R U P A 2
C13 C 0.5396(6) 0.0618(6) 0.1474(4) 0.0293(11) Uani 1 1 d . . . . .
H13A H 0.4812 -0.0408 0.1406 0.035 Uiso 0.517(10) 1 d R U P A 1
H13B H 0.5134 0.0948 0.0773 0.035 Uiso 0.517(10) 1 d R U P A 1
H13C H 0.4743 -0.0328 0.1583 0.035 Uiso 0.483(10) 1 d R U P A 2
H13D H 0.5052 0.0771 0.0738 0.035 Uiso 0.483(10) 1 d R U P A 2
C14 C 0.7934(6) -0.0085(5) 0.2467(4) 0.0261(11) Uani 1 1 d . . . . .
C16 C 0.6290(7) 0.3983(6) -0.0879(4) 0.0309(12) Uani 1 1 d . . . . .
H16A H 0.5899 0.4670 -0.0508 0.046 Uiso 1 1 calc R U . . .
H16B H 0.5275 0.3215 -0.1244 0.046 Uiso 1 1 calc R U . . .
H16C H 0.6899 0.4450 -0.1385 0.046 Uiso 1 1 calc R U . . .
C17 C 0.7552(6) 0.3371(5) -0.0086(4) 0.0233(10) Uani 1 1 d . . . . .
C18 C 0.8651(7) 0.2673(6) -0.0435(4) 0.0306(12) Uani 1 1 d . . . . .
H18A H 0.8436 0.2428 -0.1163 0.037 Uiso 1 1 calc R U . . .
C19 C 1.0056(6) 0.2313(5) 0.0230(4) 0.0238(10) Uani 1 1 d . . . . .
C20 C 1.1350(7) 0.1764(6) -0.0247(4) 0.0349(13) Uani 1 1 d . . . . .
H20A H 1.1501 0.0899 0.0055 0.052 Uiso 1 1 calc R U . . .
H20B H 1.2481 0.2483 -0.0096 0.052 Uiso 1 1 calc R U . . .
H20C H 1.0890 0.1561 -0.1003 0.052 Uiso 1 1 calc R U . . .
O1W O 0.4034(6) 0.8320(5) 0.3399(4) 0.0377(10) Uani 1 1 d . . . . .
H1W H 0.471(9) 0.815(7) 0.316(5) 0.04(2) Uiso 1 1 d . . . . .
H2W H 0.369(12) 0.772(10) 0.371(7) 0.09(3) Uiso 1 1 d . . . . .

loop_
_atom_site_aniso_label
_atom_site_aniso_U_11
_atom_site_aniso_U_22
_atom_site_aniso_U_33
_atom_site_aniso_U_23
_atom_site_aniso_U_13
_atom_site_aniso_U_12
Co1 0.0131(4) 0.0387(4) 0.0188(3) -0.0009(3) 0.0017(2) 0.0109(3)
O1 0.0209(19) 0.0295(18) 0.037(2) -0.0001(16) -0.0006(16) 0.0025(15)
O2 0.025(2) 0.035(2) 0.037(2) -0.0042(17) 0.0061(16) -0.0017(16)
O3 0.027(2) 0.049(2) 0.0244(17) -0.0018(16) 0.0034(15) 0.0229(18)
O4 0.0165(17) 0.0316(18) 0.0249(17) 0.0008(14) 0.0034(14) 0.0066(14)
N1 0.0117(19) 0.032(2) 0.0174(18) -0.0012(16) 0.0025(15) 0.0043(16)
N2 0.021(2) 0.032(2) 0.023(2) -0.0003(17) 0.0006(17) 0.0136(18)
N3 0.014(5) 0.017(5) 0.026(4) -0.003(4) -0.006(3) 0.004(4)
N3' 0.025(6) 0.017(5) 0.022(5) -0.008(4) 0.009(4) 0.006(4)
N4 0.014(2) 0.043(2) 0.021(2) -0.0026(18) 0.0011(16) 0.0005(18)
C1 0.016(2) 0.029(2) 0.021(2) 0.002(2) 0.0050(18) 0.0010(19)
C2 0.024(3) 0.033(3) 0.033(3) 0.007(2) 0.009(2) 0.011(2)
C3 0.024(3) 0.034(3) 0.020(2) 0.006(2) 0.004(2) 0.012(2)
C4 0.011(2) 0.032(3) 0.021(2) 0.003(2) 0.0024(18) 0.0030(19)
C5 0.018(2) 0.026(2) 0.023(2) 0.0004(19) 0.0048(19) 0.0065(19)
C6 0.023(3) 0.024(2) 0.028(2) 0.004(2) 0.006(2) 0.010(2)
C8 0.025(3) 0.031(3) 0.045(3) 0.006(2) 0.009(2) 0.017(2)
C9 0.022(6) 0.018(5) 0.025(5) -0.010(4) 0.006(4) 0.007(4)
C10 0.023(6) 0.028(6) 0.033(6) -0.005(5) 0.002(4) -0.004(5)
C11 0.012(4) 0.029(5) 0.016(4) -0.001(4) 0.000(3) 0.003(4)
C12 0.011(6) 0.024(6) 0.033(5) -0.002(5) -0.002(5) -0.004(4)
C9' 0.026(6) 0.013(5) 0.039(7) 0.001(5) 0.004(6) 0.002(4)
C10' 0.017(5) 0.030(6) 0.011(4) 0.003(4) 0.008(4) 0.014(5)
C11' 0.028(6) 0.032(6) 0.017(5) 0.005(4) 0.004(4) 0.008(5)
C12' 0.012(2) 0.036(3) 0.033(3) -0.009(2) -0.0010(19) 0.0018(19)
C13 0.012(2) 0.036(3) 0.033(3) -0.009(2) -0.0010(19) 0.0018(19)
C14 0.017(2) 0.033(3) 0.022(2) -0.007(2) 0.0051(19) -0.003(2)
C16 0.024(3) 0.039(3) 0.025(2) 0.002(2) -0.003(2) 0.009(2)
C17 0.011(2) 0.029(2) 0.022(2) -0.005(2) -0.0037(18) -0.0006(18)
C18 0.023(3) 0.045(3) 0.022(2) -0.001(2) 0.002(2) 0.009(2)
C19 0.015(2) 0.030(2) 0.023(2) 0.001(2) 0.0031(19) 0.0023(19)
C20 0.026(3) 0.051(3) 0.030(3) -0.005(3) 0.008(2) 0.016(3)
O1W 0.028(2) 0.039(2) 0.045(3) 0.003(2) 0.012(2) 0.0057(19)

loop_
_atom_type_symbol
_atom_type_description
_atom_type_scat_dispersion_real
_atom_type_scat_dispersion_imag
_atom_type_scat_source
C C 0.0033 0.0016 'International Tables Vol C Tables 4.2.6.8 and 6.1.1.4'
H H 0.0000 0.0000 'International Tables Vol C Tables 4.2.6.8 and 6.1.1.4'
Co Co 0.3494 0.9721 'International Tables Vol C Tables 4.2.6.8 and 6.1.1.4'
N N 0.0061 0.0033 'International Tables Vol C Tables 4.2.6.8 and 6.1.1.4'
O O 0.0106 0.0060 'International Tables Vol C Tables 4.2.6.8 and 6.1.1.4'

loop_
_geom_angle_atom_site_label_1
_geom_angle_atom_site_label_2
_geom_angle_atom_site_label_3
_geom_angle
N1 Co1 O3 174.74(16)
N1 Co1 O4 81.46(19)
O3 Co1 O4 93.32(19)
N1 Co1 N2 82.2(2)
O3 Co1 N2 97.6(2)
O4 Co1 N2 93.9(2)
N1 Co1 N4 82.0(2)
O3 Co1 N4 99.0(2)
O4 Co1 N4 93.32(19)
N2 Co1 N4 161.44(17)
N1 Co1 N3 104.6(3)
O3 Co1 N3 80.4(3)
O4 Co1 N3 168.5(3)
N2 Co1 N3 77.6(3)
N4 Co1 N3 97.1(3)
N1 Co1 N3' 97.2(3)
O3 Co1 N3' 88.0(3)
O4 Co1 N3' 169.6(3)
N2 Co1 N3' 96.1(3)
N4 Co1 N3' 76.3(3)
C17 O3 Co1 124.8(3)
C19 O4 Co1 123.6(3)
C5 N1 C1 123.2(4)
C5 N1 Co1 117.9(3)
C1 N1 Co1 118.2(3)
C6 N2 C8 118.0(4)
C6 N2 Co1 116.4(3)
C8 N2 Co1 118.3(3)
C9 N3 C10 107.2(8)
C9 N3 C11 106.6(8)
C10 N3 C11 109.2(8)
C9 N3 Co1 109.2(6)
C10 N3 Co1 111.5(7)
C11 N3 Co1 112.9(6)
C10' N3' C11' 109.0(8)
C10' N3' C12' 108.4(10)
C11' N3' C12' 106.9(9)
C10' N3' Co1 112.5(7)
C11' N3' Co1 110.6(7)
C12' N3' Co1 109.3(7)
C14 N4 C13 118.7(4)
C14 N4 Co1 116.5(3)
C13 N4 Co1 116.7(3)
N1 C1 C2 119.4(4)
N1 C1 C14 110.9(4)
C2 C1 C14 129.4(5)
C3 C2 C1 118.9(5)
C3 C2 H2A 120.6
C1 C2 H2A 120.6
C2 C3 C4 120.1(4)
C2 C3 H3A 119.9
C4 C3 H3A 119.9
C5 C4 C3 119.2(4)
C5 C4 H4A 120.4
C3 C4 H4A 120.4
N1 C5 C4 119.2(4)
N1 C5 C6 111.7(4)
C4 C5 C6 128.7(4)
O1 C6 N2 128.2(5)
O1 C6 C5 121.3(4)
N2 C6 C5 110.4(4)
N2 C8 C9' 112.3(6)
N2 C8 C9 104.7(5)
N2 C8 H8A 110.5
C9 C8 H8A 110.6
N2 C8 H8B 110.8
C9 C8 H8B 111.5
H8A C8 H8B 108.8
N2 C8 H8C 109.0
C9' C8 H8C 109.2
N2 C8 H8D 108.7
C9' C8 H8D 109.7
H8C C8 H8D 107.9
N3 C9 C8 111.8(7)
N3 C9 H9A 109.3
C8 C9 H9A 109.3
N3 C9 H9B 109.3
C8 C9 H9B 109.3
H9A C9 H9B 107.9
N3 C10 H10A 109.5
N3 C10 H10B 109.5
H10A C10 H10B 109.5
N3 C10 H10C 109.5
H10A C10 H10C 109.5
H10B C10 H10C 109.5
N3 C11 C12 115.0(8)
N3 C11 H11A 108.5
C12 C11 H11A 108.5
N3 C11 H11B 108.5
C12 C11 H11B 108.5
H11A C11 H11B 107.5
C13 C12 C11 114.7(8)
C13 C12 H12A 108.6
C11 C12 H12A 108.6
C13 C12 H12B 108.6
C11 C12 H12B 108.6
H12A C12 H12B 107.6
C8 C9' C11' 118.3(10)
C8 C9' H9'A 107.7
C11' C9' H9'A 107.7
C8 C9' H9'B 107.7
C11' C9' H9'B 107.7
H9'A C9' H9'B 107.1
N3' C10' H10D 109.5
N3' C10' H10E 109.5
H10D C10' H10E 109.5
N3' C10' H10F 109.5
H10D C10' H10F 109.5
H10E C10' H10F 109.5
N3' C11' C9' 115.8(9)
N3' C11' H11C 108.3
C9' C11' H11C 108.3
N3' C11' H11D 108.3
C9' C11' H11D 108.3
H11C C11' H11D 107.4
N3' C12' C13 112.9(10)
N3' C12' H12C 109.0
C13 C12' H12C 109.0
N3' C12' H12D 109.0
C13 C12' H12D 109.0
H12C C12' H12D 107.8
N4 C13 C12 114.6(6)
N4 C13 C12' 100.5(6)
N4 C13 H13A 108.6
C12 C13 H13A 109.2
N4 C13 H13B 108.6
C12 C13 H13B 108.1
H13A C13 H13B 107.6
N4 C13 H13C 111.7
C12' C13 H13C 111.9
N4 C13 H13D 111.5
C12' C13 H13D 111.5
H13C C13 H13D 109.5
O2 C14 N4 128.8(5)
O2 C14 C1 120.3(5)
N4 C14 C1 110.8(4)
C17 C16 H16A 109.5
C17 C16 H16B 109.5
H16A C16 H16B 109.5
C17 C16 H16C 109.5
H16A C16 H16C 109.5
H16B C16 H16C 109.5
O3 C17 C18 125.0(4)
O3 C17 C16 115.0(4)
C18 C17 C16 120.0(5)
C17 C18 C19 124.1(5)
C17 C18 H18A 118.0
C19 C18 H18A 118.0
O4 C19 C18 125.8(5)
O4 C19 C20 114.8(4)
C18 C19 C20 119.4(4)
C19 C20 H20A 109.5
C19 C20 H20B 109.5
H20A C20 H20B 109.5
C19 C20 H20C 109.5
H20A C20 H20C 109.5
H20B C20 H20C 109.5
H1W O1W H2W 109(8)

loop_
_geom_bond_atom_site_label_1
_geom_bond_atom_site_label_2
_geom_bond_distance
Co1 N1 1.859(4)
Co1 O3 1.915(4)
Co1 O4 1.917(4)
Co1 N2 1.923(5)
Co1 N4 1.931(5)
Co1 N3 1.997(10)
Co1 N3' 2.014(10)
O1 C6 1.241(6)
O2 C14 1.258(6)
O3 C17 1.266(6)
O4 C19 1.267(6)
N1 C5 1.336(6)
N1 C1 1.358(7)
N2 C6 1.347(6)
N2 C8 1.471(6)
N3 C9 1.493(12)
N3 C10 1.500(14)
N3 C11 1.504(12)
N3' C10' 1.487(13)
N3' C11' 1.498(14)
N3' C12' 1.522(13)
N4 C14 1.351(7)
N4 C13 1.462(6)
C1 C2 1.390(7)
C1 C14 1.508(7)
C2 C3 1.383(7)
C2 H2A 0.9300
C3 C4 1.402(7)
C3 H3A 0.9300
C4 C5 1.389(6)
C4 H4A 0.9300
C5 C6 1.517(7)
C8 C9' 1.477(13)
C8 C9 1.524(12)
C8 H8A 0.9699
C8 H8B 0.9700
C8 H8C 0.9601
C8 H8D 0.9600
C9 H9A 0.9700
C9 H9B 0.9700
C10 H10A 0.9600
C10 H10B 0.9600
C10 H10C 0.9600
C11 C12 1.562(14)
C11 H11A 0.9700
C11 H11B 0.9700
C12 C13 1.496(13)
C12 H12A 0.9700
C12 H12B 0.9700
C9' C11' 1.537(12)
C9' H9'A 0.9700
C9' H9'B 0.9700
C10' H10D 0.9600
C10' H10E 0.9600
C10' H10F 0.9600
C11' H11C 0.9700
C11' H11D 0.9700
C12' C13 1.562(16)
C12' H12C 0.9700
C12' H12D 0.9700
C13 H13A 0.9700
C13 H13B 0.9700
C13 H13C 0.9600
C13 H13D 0.9601
C16 C17 1.522(6)
C16 H16A 0.9600
C16 H16B 0.9600
C16 H16C 0.9600
C17 C18 1.377(7)
C18 C19 1.386(7)
C18 H18A 0.9300
C19 C20 1.512(7)
C20 H20A 0.9600
C20 H20B 0.9600
C20 H20C 0.9600
O1W H1W 0.73(7)
O1W H2W 0.75(10)

loop_
_geom_torsion_atom_site_label_1
_geom_torsion_atom_site_label_2
_geom_torsion_atom_site_label_3
_geom_torsion_atom_site_label_4
_geom_torsion
O4 Co1 N1 C5 84.3(4)
N2 Co1 N1 C5 -10.9(3)
N4 Co1 N1 C5 178.9(4)
N3 Co1 N1 C5 -85.8(4)
N3' Co1 N1 C5 -106.1(4)
O4 Co1 N1 C1 -86.1(4)
N2 Co1 N1 C1 178.7(4)
N4 Co1 N1 C1 8.5(4)
N3 Co1 N1 C1 103.8(4)
N3' Co1 N1 C1 83.5(5)
C5 N1 C1 C2 2.0(7)
Co1 N1 C1 C2 171.9(4)
C5 N1 C1 C14 176.5(4)
Co1 N1 C1 C14 -13.7(5)
N1 C1 C2 C3 0.3(7)
C14 C1 C2 C3 -172.9(5)
C1 C2 C3 C4 -0.7(7)
C2 C3 C4 C5 -1.1(7)
C1 N1 C5 C4 -3.9(7)
Co1 N1 C5 C4 -173.8(3)
C1 N1 C5 C6 -177.1(4)
Co1 N1 C5 C6 13.0(5)
C3 C4 C5 N1 3.3(7)
C3 C4 C5 C6 175.2(5)
C8 N2 C6 O1 -28.1(8)
Co1 N2 C6 O1 -177.8(4)
C8 N2 C6 C5 149.1(4)
Co1 N2 C6 C5 -0.6(5)
N1 C5 C6 O1 169.8(4)
C4 C5 C6 O1 -2.6(8)
N1 C5 C6 N2 -7.6(6)
C4 C5 C6 N2 -180.0(5)
C6 N2 C8 C9' -93.6(8)
Co1 N2 C8 C9' 55.6(8)
C6 N2 C8 C9 -124.1(6)
Co1 N2 C8 C9 25.1(7)
C10 N3 C9 C8 86.2(9)
C11 N3 C9 C8 -157.0(8)
Co1 N3 C9 C8 -34.8(10)
N2 C8 C9 N3 7.8(10)
C9 N3 C11 C12 174.3(8)
C10 N3 C11 C12 -70.2(11)
Co1 N3 C11 C12 54.4(10)
N3 C11 C12 C13 -62.2(11)
N2 C8 C9' C11' -57.9(11)
C10' N3' C11' C9' 68.7(11)
C12' N3' C11' C9' -174.4(10)
Co1 N3' C11' C9' -55.5(10)
C8 C9' C11' N3' 61.9(12)
C10' N3' C12' C13 -101.7(11)
C11' N3' C12' C13 141.0(10)
Co1 N3' C12' C13 21.3(13)
C14 N4 C13 C12 90.6(7)
Co1 N4 C13 C12 -57.2(7)
C14 N4 C13 C12' 103.3(8)
Co1 N4 C13 C12' -44.5(7)
C11 C12 C13 N4 61.9(10)
N3' C12' C13 N4 11.3(12)
C13 N4 C14 O2 22.3(8)
Co1 N4 C14 O2 170.2(4)
C13 N4 C14 C1 -154.0(4)
Co1 N4 C14 C1 -6.2(5)
N1 C1 C14 O2 -164.5(4)
C2 C1 C14 O2 9.2(8)
N1 C1 C14 N4 12.3(6)
C2 C1 C14 N4 -174.0(5)
Co1 O3 C17 C18 -3.4(7)
Co1 O3 C17 C16 176.1(3)
O3 C17 C18 C19 -12.6(8)
C16 C17 C18 C19 167.9(5)
Co1 O4 C19 C18 8.0(7)
Co1 O4 C19 C20 -171.6(3)
C17 C18 C19 O4 10.0(9)
C17 C18 C19 C20 -170.3(5)
